data_7020093
loop_
_publ_author_name
'Podiyanachari, Santhosh Kumar'
'Fr\"ohlich, Roland'
'Daniliuc, Constantin G.'
'Petersen, Jeffrey L.'
'Kehr, Gerald'
'Erker, Gerhard'
'Suzuki, Noriyuki'
'Yuasa, Shin'
'Hagimori, Keita'
'Inoue, Shota'
'Asada, Takumi'
'Takemoto, Takahiko'
'Masuyama, Yoshiro'

_publ_section_title
;
 Facile formation of five-membered N-heterocyclic zirconacycloallenoids.
;
_journal_issue 35
_journal_name_full 'Dalton transactions (Cambridge, England : 2003)'
_journal_page_first 10811
_journal_page_last 10816
_journal_paper_doi 10.1039/c2dt31343j
_journal_volume 41
_journal_year 2012
_chemical_formula_sum 'C24 H29 N Si Zr'
_chemical_formula_weight 450.79
_chemical_name_systematic
;
?
;
_space_group_IT_number 2
_symmetry_cell_setting triclinic
_symmetry_space_group_name_Hall '-P 1'
_symmetry_space_group_name_H-M 'P -1'
_atom_sites_solution_hydrogens geom
_atom_sites_solution_primary direct
_atom_sites_solution_secondary difmap
_audit_creation_method SHELXL-97
_cell_angle_alpha 93.1890(10)
_cell_angle_beta 116.1390(10)
_cell_angle_gamma 95.6880(10)
_cell_formula_units_Z 2
_cell_length_a 10.5164(2)
_cell_length_b 11.0732(2)
_cell_length_c 11.1400(3)
_cell_measurement_reflns_used 2738
_cell_measurement_temperature 223(2)
_cell_measurement_theta_max 28.28
_cell_measurement_theta_min 4.08
_cell_volume 1151.67(4)
_computing_cell_refinement 'Collect (Nonius B.V., 1998)'
_computing_data_collection 'Collect (Nonius B.V., 1998)'
_computing_data_reduction 'Denzo-SMN (Otwinowski & Minor, 1997)'
_computing_molecular_graphics 'XP (BrukerAXS, 2000)'
_computing_publication_material 'SHELXL-97 (Sheldrick, 1997)'
_computing_structure_refinement 'SHELXL-97 (Sheldrick, 1997)'
_computing_structure_solution 'SHELXS-97 (Sheldrick, 1990)'
_diffrn_ambient_temperature 223(2)
_diffrn_measured_fraction_theta_full 0.964
_diffrn_measured_fraction_theta_max 0.964
_diffrn_measurement_device_type 'Nonius KappaCCD APEXII'
_diffrn_measurement_method '\w and \f scans'
_diffrn_radiation_monochromator 'Montel mirror'
_diffrn_radiation_source 'rotating anode Nonius FR591'
_diffrn_radiation_type MoK\a
_diffrn_radiation_wavelength 0.71073
_diffrn_reflns_av_R_equivalents 0.049
_diffrn_reflns_av_sigmaI/netI 0.0382
_diffrn_reflns_limit_h_max 12
_diffrn_reflns_limit_h_min -12
_diffrn_reflns_limit_k_max 13
_diffrn_reflns_limit_k_min -13
_diffrn_reflns_limit_l_max 13
_diffrn_reflns_limit_l_min -10
_diffrn_reflns_number 10328
_diffrn_reflns_theta_full 25.00
_diffrn_reflns_theta_max 25.00
_diffrn_reflns_theta_min 4.15
_exptl_absorpt_coefficient_mu 0.537
_exptl_absorpt_correction_T_max 0.9583
_exptl_absorpt_correction_T_min 0.8910
_exptl_absorpt_correction_type multi-scan
_exptl_absorpt_process_details 'Denzo (Otwinowski, Borek, Majewski & Minor, 2003)'
_exptl_crystal_colour colourless
_exptl_crystal_density_diffrn 1.300
_exptl_crystal_density_method 'not measured'
_exptl_crystal_description prism
_exptl_crystal_F_000 468
_exptl_crystal_size_max 0.22
_exptl_crystal_size_mid 0.10
_exptl_crystal_size_min 0.08
_refine_diff_density_max 0.638
_refine_diff_density_min -0.446
_refine_diff_density_rms 0.057
_refine_ls_extinction_method none
_refine_ls_goodness_of_fit_ref 1.061
_refine_ls_hydrogen_treatment constr
_refine_ls_matrix_type full
_refine_ls_number_parameters 249
_refine_ls_number_reflns 3918
_refine_ls_number_restraints 6
_refine_ls_restrained_S_all 1.074
_refine_ls_R_factor_all 0.0439
_refine_ls_R_factor_gt 0.0400
_refine_ls_shift/su_max 0.001
_refine_ls_shift/su_mean 0.000
_refine_ls_structure_factor_coef Fsqd
_refine_ls_weighting_details 'calc w=1/[\s^2^(Fo^2^)+(0.0419P)^2^+1.1083P] where P=(Fo^2^+2Fc^2^)/3'
_refine_ls_weighting_scheme calc
_refine_ls_wR_factor_gt 0.0998
_refine_ls_wR_factor_ref 0.1039
_reflns_number_gt 3629
_reflns_number_total 3918
_reflns_threshold_expression >2sigma(I)
_cod_data_source_file c2dt31343j.txt
_cod_data_source_block erk6491
_cod_original_sg_symbol_H-M P-1
_cod_database_code 7020093

loop_
_symmetry_equiv_pos_as_xyz
'x, y, z'
'-x, -y, -z'

loop_
_atom_site_label
_atom_site_type_symbol
_atom_site_fract_x
_atom_site_fract_y
_atom_site_fract_z
_atom_site_U_iso_or_equiv
_atom_site_adp_type
_atom_site_occupancy
_atom_site_symmetry_multiplicity
_atom_site_calc_flag
_atom_site_refinement_flags
Zr1 Zr 0.54885(3) 0.70841(3) 0.73064(3) 0.04255(13) Uani 1 1 d .
Si1 Si 0.02556(9) 0.62481(9) 0.32793(9) 0.0487(2) Uani 1 1 d .
N1 N 0.4379(3) 0.8228(2) 0.8214(3) 0.0456(6) Uani 1 1 d .
C1 C 0.4965(4) 0.5394(3) 0.8508(3) 0.0514(7) Uani 1 1 d .
H1 H 0.4186 0.5418 0.8706 0.062 Uiso 1 1 calc R
C2 C 0.6371(4) 0.5923(3) 0.9330(3) 0.0578(8) Uani 1 1 d .
H2 H 0.6709 0.6361 1.0184 0.069 Uiso 1 1 calc R
C3 C 0.7191(4) 0.5687(4) 0.8659(4) 0.0660(10) Uani 1 1 d .
H3 H 0.8175 0.5946 0.8980 0.079 Uiso 1 1 calc R
C4 C 0.6292(4) 0.4999(3) 0.7428(4) 0.0637(9) Uani 1 1 d .
H4 H 0.6567 0.4711 0.6780 0.076 Uiso 1 1 calc R
C5 C 0.4922(4) 0.4815(3) 0.7329(3) 0.0548(8) Uani 1 1 d .
H5 H 0.4108 0.4381 0.6602 0.066 Uiso 1 1 calc R
C6 C 0.7075(6) 0.8875(4) 0.7184(5) 0.0875(15) Uani 1 1 d .
H6 H 0.7449 0.9514 0.7890 0.105 Uiso 1 1 calc R
C7 C 0.7693(5) 0.7873(5) 0.7087(5) 0.0856(13) Uani 1 1 d .
H7 H 0.8576 0.7700 0.7740 0.103 Uiso 1 1 calc R
C8 C 0.6867(5) 0.7173(5) 0.5934(5) 0.0836(13) Uani 1 1 d .
H8 H 0.7080 0.6435 0.5655 0.100 Uiso 1 1 calc R
C9 C 0.5693(5) 0.7675(4) 0.5234(4) 0.0724(11) Uani 1 1 d .
H9 H 0.4965 0.7354 0.4380 0.087 Uiso 1 1 calc R
C10 C 0.5708(6) 0.8754(5) 0.5962(6) 0.0972(17) Uani 1 1 d U
H10 H 0.5005 0.9279 0.5724 0.117 Uiso 1 1 calc R
C11 C 0.5692(4) 0.8392(3) 0.8975(3) 0.0511(7) Uani 1 1 d .
H11 H 0.6377 0.8825 0.9793 0.061 Uiso 1 1 calc R
C12 C 0.3257(3) 0.8696(3) 0.8420(3) 0.0488(7) Uani 1 1 d .
C13 C 0.3043(4) 0.8417(3) 0.9540(4) 0.0534(8) Uani 1 1 d .
C14 C 0.1909(4) 0.8861(3) 0.9669(4) 0.0642(10) Uani 1 1 d .
H14 H 0.1718 0.8662 1.0388 0.077 Uiso 1 1 calc R
C15 C 0.1062(4) 0.9585(4) 0.8760(5) 0.0718(11) Uani 1 1 d .
H15 H 0.0326 0.9900 0.8885 0.086 Uiso 1 1 calc R
C16 C 0.1284(4) 0.9848(4) 0.7683(4) 0.0722(11) Uani 1 1 d .
H16 H 0.0698 1.0345 0.7073 0.087 Uiso 1 1 calc R
C17 C 0.2371(4) 0.9391(3) 0.7464(4) 0.0576(8) Uani 1 1 d .
C18 C 0.3958(5) 0.7659(4) 1.0575(4) 0.0704(10) Uani 1 1 d .
H18A H 0.4864 0.8146 1.1168 0.106 Uiso 1 1 calc R
H18B H 0.4126 0.6958 1.0129 0.106 Uiso 1 1 calc R
H18C H 0.3473 0.7380 1.1096 0.106 Uiso 1 1 calc R
C19 C 0.2605(5) 0.9690(4) 0.6278(4) 0.0787(12) Uani 1 1 d .
H19A H 0.3517 1.0204 0.6585 0.118 Uiso 1 1 calc R
H19B H 0.1843 1.0120 0.5695 0.118 Uiso 1 1 calc R
H19C H 0.2607 0.8942 0.5784 0.118 Uiso 1 1 calc R
C20 C 0.3217(3) 0.6532(3) 0.5612(3) 0.0464(7) Uani 1 1 d .
C21 C 0.2017(3) 0.6311(3) 0.4704(3) 0.0490(7) Uani 1 1 d .
C22 C -0.0498(4) 0.4665(4) 0.2456(4) 0.0731(11) Uani 1 1 d .
H22A H 0.0175 0.4319 0.2206 0.110 Uiso 1 1 calc R
H22B H -0.1391 0.4676 0.1657 0.110 Uiso 1 1 calc R
H22C H -0.0673 0.4173 0.3076 0.110 Uiso 1 1 calc R
C23 C 0.0489(4) 0.7231(4) 0.2056(4) 0.0713(11) Uani 1 1 d .
H23A H 0.0991 0.8028 0.2519 0.107 Uiso 1 1 calc R
H23B H -0.0442 0.7321 0.1345 0.107 Uiso 1 1 calc R
H23C H 0.1039 0.6852 0.1671 0.107 Uiso 1 1 calc R
C24 C -0.0991(4) 0.6852(4) 0.3865(4) 0.0753(11) Uani 1 1 d .
H24A H -0.1193 0.6286 0.4412 0.113 Uiso 1 1 calc R
H24B H -0.1876 0.6947 0.3092 0.113 Uiso 1 1 calc R
H24C H -0.0555 0.7638 0.4394 0.113 Uiso 1 1 calc R

loop_
_atom_site_aniso_label
_atom_site_aniso_U_11
_atom_site_aniso_U_22
_atom_site_aniso_U_33
_atom_site_aniso_U_23
_atom_site_aniso_U_13
_atom_site_aniso_U_12
Zr1 0.03726(18) 0.0465(2) 0.04219(19) 0.00118(12) 0.01742(13) 0.00231(12)
Si1 0.0366(4) 0.0586(5) 0.0498(5) 0.0123(4) 0.0170(4) 0.0100(4)
N1 0.0504(15) 0.0396(13) 0.0472(13) 0.0026(10) 0.0223(12) 0.0066(11)
C1 0.0545(19) 0.0466(17) 0.0575(18) 0.0129(14) 0.0269(16) 0.0143(14)
C2 0.060(2) 0.061(2) 0.0457(17) 0.0081(15) 0.0150(16) 0.0194(17)
C3 0.0447(19) 0.079(3) 0.070(2) 0.0114(19) 0.0182(17) 0.0227(18)
C4 0.070(2) 0.066(2) 0.066(2) 0.0070(17) 0.0360(19) 0.0296(19)
C5 0.061(2) 0.0433(17) 0.0562(19) 0.0060(14) 0.0212(16) 0.0126(15)
C6 0.112(4) 0.066(3) 0.102(3) -0.012(2) 0.075(3) -0.029(3)
C7 0.061(2) 0.093(3) 0.107(4) 0.000(3) 0.046(3) -0.013(2)
C8 0.079(3) 0.097(3) 0.095(3) 0.003(3) 0.060(3) 0.001(3)
C9 0.080(3) 0.083(3) 0.065(2) 0.014(2) 0.044(2) 0.001(2)
C10 0.111(4) 0.088(3) 0.151(4) 0.071(3) 0.099(4) 0.039(3)
C11 0.0497(19) 0.0473(18) 0.0509(17) -0.0023(13) 0.0205(15) -0.0019(14)
C12 0.0480(17) 0.0362(15) 0.0565(18) -0.0024(13) 0.0197(15) 0.0038(13)
C13 0.059(2) 0.0387(16) 0.066(2) -0.0032(14) 0.0341(17) -0.0016(14)
C14 0.063(2) 0.052(2) 0.084(3) -0.0093(18) 0.044(2) -0.0078(17)
C15 0.049(2) 0.064(2) 0.102(3) -0.007(2) 0.037(2) 0.0013(18)
C16 0.057(2) 0.069(2) 0.079(3) 0.002(2) 0.018(2) 0.0188(19)
C17 0.054(2) 0.0473(18) 0.063(2) -0.0014(15) 0.0191(17) 0.0088(15)
C18 0.099(3) 0.060(2) 0.069(2) 0.0137(18) 0.050(2) 0.021(2)
C19 0.094(3) 0.076(3) 0.070(2) 0.022(2) 0.033(2) 0.040(2)
C20 0.0469(17) 0.0491(17) 0.0452(16) 0.0052(13) 0.0220(14) 0.0082(13)
C21 0.0456(18) 0.0538(18) 0.0486(17) 0.0061(14) 0.0220(15) 0.0074(14)
C22 0.053(2) 0.072(3) 0.071(2) 0.0038(19) 0.0078(18) 0.0042(18)
C23 0.064(2) 0.085(3) 0.064(2) 0.025(2) 0.026(2) 0.012(2)
C24 0.059(2) 0.094(3) 0.088(3) 0.024(2) 0.041(2) 0.029(2)

loop_
_atom_type_symbol
_atom_type_description
_atom_type_scat_dispersion_real
_atom_type_scat_dispersion_imag
_atom_type_scat_source
C C 0.0033 0.0016 'International Tables Vol C Tables 4.2.6.8 and 6.1.1.4'
H H 0.0000 0.0000 'International Tables Vol C Tables 4.2.6.8 and 6.1.1.4'
N N 0.0061 0.0033 'International Tables Vol C Tables 4.2.6.8 and 6.1.1.4'
Si Si 0.0817 0.0704 'International Tables Vol C Tables 4.2.6.8 and 6.1.1.4'
Zr Zr -2.9673 0.5597 'International Tables Vol C Tables 4.2.6.8 and 6.1.1.4'

loop_
_geom_angle_atom_site_label_1
_geom_angle_atom_site_label_2
_geom_angle_atom_site_label_3
_geom_angle
C11 Zr1 N1 32.29(10)
C11 Zr1 C20 115.75(12)
N1 Zr1 C20 83.46(10)
C11 Zr1 C10 92.56(17)
N1 Zr1 C10 91.27(14)
C20 Zr1 C10 86.43(17)
C11 Zr1 C3 98.82(13)
N1 Zr1 C3 121.35(11)
C20 Zr1 C3 127.10(12)
C10 Zr1 C3 132.69(15)
C11 Zr1 C6 78.09(13)
N1 Zr1 C6 94.69(13)
C20 Zr1 C6 120.51(16)
C10 Zr1 C6 34.08(17)
C3 Zr1 C6 104.31(17)
C11 Zr1 C2 75.40(12)
N1 Zr1 C2 90.39(10)
C20 Zr1 C2 119.65(12)
C10 Zr1 C2 153.88(18)
C3 Zr1 C2 32.40(12)
C6 Zr1 C2 119.82(16)
C11 Zr1 C7 100.27(15)
N1 Zr1 C7 124.32(14)
C20 Zr1 C7 127.53(14)
C10 Zr1 C7 53.66(17)
C3 Zr1 C7 79.10(16)
C6 Zr1 C7 31.46(16)
C2 Zr1 C7 105.02(16)
C11 Zr1 C1 88.05(11)
N1 Zr1 C1 85.78(10)
C20 Zr1 C1 87.47(11)
C10 Zr1 C1 173.49(15)
C3 Zr1 C1 53.48(12)
C6 Zr1 C1 151.94(16)
C2 Zr1 C1 32.19(11)
C7 Zr1 C1 132.58(15)
C11 Zr1 C4 128.27(12)
N1 Zr1 C4 138.91(11)
C20 Zr1 C4 97.45(12)
C10 Zr1 C4 129.83(15)
C3 Zr1 C4 32.21(12)
C6 Zr1 C4 118.75(16)
C2 Zr1 C4 53.41(12)
C7 Zr1 C4 87.47(16)
C1 Zr1 C4 53.37(12)
C11 Zr1 C9 124.75(14)
N1 Zr1 C9 119.87(13)
C20 Zr1 C9 76.48(13)
C10 Zr1 C9 32.38(16)
C3 Zr1 C9 115.84(14)
C6 Zr1 C9 53.33(15)
C2 Zr1 C9 148.24(14)
C7 Zr1 C9 51.35(16)
C1 Zr1 C9 147.11(13)
C4 Zr1 C9 99.96(14)
C11 Zr1 C8 129.18(14)
N1 Zr1 C8 143.31(14)
C20 Zr1 C8 99.63(14)
C10 Zr1 C8 52.85(17)
C3 Zr1 C8 85.94(16)
C6 Zr1 C8 52.10(16)
C2 Zr1 C8 118.08(15)
C7 Zr1 C8 30.69(15)
C1 Zr1 C8 130.72(15)
C4 Zr1 C8 77.35(15)
C9 Zr1 C8 30.59(15)
C21 Si1 C22 111.79(16)
C21 Si1 C24 109.58(17)
C22 Si1 C24 108.7(2)
C21 Si1 C23 106.73(16)
C22 Si1 C23 109.8(2)
C24 Si1 C23 110.2(2)
C11 N1 C12 128.5(3)
C11 N1 Zr1 71.01(19)
C12 N1 Zr1 160.1(2)
C2 C1 C5 107.8(3)
C2 C1 Zr1 73.81(19)
C5 C1 Zr1 74.30(19)
C2 C1 H1 126.1
C5 C1 H1 126.1
Zr1 C1 H1 117.8
C1 C2 C3 108.0(3)
C1 C2 Zr1 74.00(19)
C3 C2 Zr1 73.7(2)
C1 C2 H2 126.0
C3 C2 H2 126.0
Zr1 C2 H2 118.2
C4 C3 C2 108.0(3)
C4 C3 Zr1 74.5(2)
C2 C3 Zr1 73.88(19)
C4 C3 H3 126.0
C2 C3 H3 126.0
Zr1 C3 H3 117.6
C5 C4 C3 108.2(3)
C5 C4 Zr1 74.12(19)
C3 C4 Zr1 73.3(2)
C5 C4 H4 125.9
C3 C4 H4 125.9
Zr1 C4 H4 118.6
C4 C5 C1 108.0(3)
C4 C5 Zr1 74.0(2)
C1 C5 Zr1 73.25(18)
C4 C5 H5 126.0
C1 C5 H5 126.0
Zr1 C5 H5 118.7
C7 C6 C10 106.0(4)
C7 C6 Zr1 74.3(2)
C10 C6 Zr1 72.5(2)
C7 C6 H6 127.0
C10 C6 H6 127.0
Zr1 C6 H6 118.3
C8 C7 C6 110.3(5)
C8 C7 Zr1 75.2(2)
C6 C7 Zr1 74.2(2)
C8 C7 H7 124.8
C6 C7 H7 124.8
Zr1 C7 H7 117.5
C9 C8 C7 109.9(5)
C9 C8 Zr1 74.6(2)
C7 C8 Zr1 74.1(3)
C9 C8 H8 125.1
C7 C8 H8 125.1
Zr1 C8 H8 118.0
C8 C9 C10 109.8(5)
C8 C9 Zr1 74.8(2)
C10 C9 Zr1 72.7(2)
C8 C9 H9 125.1
C10 C9 H9 125.1
Zr1 C9 H9 119.1
C9 C10 C6 104.0(4)
C9 C10 Zr1 74.9(2)
C6 C10 Zr1 73.5(2)
C9 C10 H10 128.0
C6 C10 H10 128.0
Zr1 C10 H10 116.3
N1 C11 Zr1 76.71(19)
N1 C11 H11 141.6
Zr1 C11 H11 141.6
C17 C12 C13 121.7(3)
C17 C12 N1 118.3(3)
C13 C12 N1 119.9(3)
C14 C13 C12 117.6(3)
C14 C13 C18 119.2(3)
C12 C13 C18 123.2(3)
C15 C14 C13 121.2(4)
C15 C14 H14 119.4
C13 C14 H14 119.4
C16 C15 C14 120.5(4)
C16 C15 H15 119.8
C14 C15 H15 119.8
C15 C16 C17 121.3(4)
C15 C16 H16 119.4
C17 C16 H16 119.4
C12 C17 C16 117.7(4)
C12 C17 C19 121.6(3)
C16 C17 C19 120.7(4)
C13 C18 H18A 109.5
C13 C18 H18B 109.5
H18A C18 H18B 109.5
C13 C18 H18C 109.5
H18A C18 H18C 109.5
H18B C18 H18C 109.5
C17 C19 H19A 109.5
C17 C19 H19B 109.5
H19A C19 H19B 109.5
C17 C19 H19C 109.5
H19A C19 H19C 109.5
H19B C19 H19C 109.5
C21 C20 Zr1 176.2(3)
C20 C21 Si1 170.2(3)
Si1 C22 H22A 109.5
Si1 C22 H22B 109.5
H22A C22 H22B 109.5
Si1 C22 H22C 109.5
H22A C22 H22C 109.5
H22B C22 H22C 109.5
Si1 C23 H23A 109.5
Si1 C23 H23B 109.5
H23A C23 H23B 109.5
Si1 C23 H23C 109.5
H23A C23 H23C 109.5
H23B C23 H23C 109.5
Si1 C24 H24A 109.5
Si1 C24 H24B 109.5
H24A C24 H24B 109.5
Si1 C24 H24C 109.5
H24A C24 H24C 109.5
H24B C24 H24C 109.5

loop_
_geom_bond_atom_site_label_1
_geom_bond_atom_site_label_2
_geom_bond_distance
Zr1 C11 2.211(3)
Zr1 N1 2.275(2)
Zr1 C20 2.292(3)
Zr1 C10 2.498(4)
Zr1 C3 2.510(3)
Zr1 C6 2.512(4)
Zr1 C2 2.512(3)
Zr1 C7 2.514(4)
Zr1 C1 2.514(3)
Zr1 C4 2.526(4)
Zr1 C9 2.526(4)
Zr1 C8 2.528(4)
Si1 C21 1.824(3)
Si1 C22 1.857(4)
Si1 C24 1.863(4)
Si1 C23 1.873(4)
N1 C11 1.249(4)
N1 C12 1.436(4)
C1 C2 1.394(5)
C1 C5 1.409(5)
C1 H1 0.9400
C2 C3 1.401(5)
C2 H2 0.9400
C3 C4 1.397(5)
C3 H3 0.9400
C4 C5 1.389(5)
C4 H4 0.9400
C5 H5 0.9400
C6 C7 1.362(7)
C6 C10 1.468(7)
C6 H6 0.9400
C7 C8 1.334(7)
C7 H7 0.9400
C8 C9 1.333(6)
C8 H8 0.9400
C9 C10 1.401(7)
C9 H9 0.9400
C10 H10 0.9400
C11 H11 0.9400
C12 C17 1.398(5)
C12 C13 1.407(5)
C13 C14 1.394(5)
C13 C18 1.500(5)
C14 C15 1.378(6)
C14 H14 0.9400
C15 C16 1.361(6)
C15 H15 0.9400
C16 C17 1.403(5)
C16 H16 0.9400
C17 C19 1.495(6)
C18 H18A 0.9700
C18 H18B 0.9700
C18 H18C 0.9700
C19 H19A 0.9700
C19 H19B 0.9700
C19 H19C 0.9700
C20 C21 1.209(4)
C22 H22A 0.9700
C22 H22B 0.9700
C22 H22C 0.9700
C23 H23A 0.9700
C23 H23B 0.9700
C23 H23C 0.9700
C24 H24A 0.9700
C24 H24B 0.9700
C24 H24C 0.9700

loop_
_geom_torsion_atom_site_label_1
_geom_torsion_atom_site_label_2
_geom_torsion_atom_site_label_3
_geom_torsion_atom_site_label_4
_geom_torsion
C20 Zr1 N1 C11 -179.1(2)
C10 Zr1 N1 C11 -92.8(2)
C3 Zr1 N1 C11 51.1(2)
C6 Zr1 N1 C11 -58.8(2)
C2 Zr1 N1 C11 61.1(2)
C7 Zr1 N1 C11 -47.4(3)
C1 Zr1 N1 C11 93.0(2)
C4 Zr1 N1 C11 87.1(2)
C9 Zr1 N1 C11 -108.8(2)
C8 Zr1 N1 C11 -81.7(3)
C11 Zr1 N1 C12 -169.7(7)
C20 Zr1 N1 C12 11.3(6)
C10 Zr1 N1 C12 97.5(6)
C3 Zr1 N1 C12 -118.6(6)
C6 Zr1 N1 C12 131.5(6)
C2 Zr1 N1 C12 -108.5(6)
C7 Zr1 N1 C12 142.9(6)
C1 Zr1 N1 C12 -76.6(6)
C4 Zr1 N1 C12 -82.6(6)
C9 Zr1 N1 C12 81.6(6)
C8 Zr1 N1 C12 108.6(6)
C11 Zr1 C1 C2 -65.2(2)
N1 Zr1 C1 C2 -97.5(2)
C20 Zr1 C1 C2 178.9(2)
C10 Zr1 C1 C2 -160.7(13)
C3 Zr1 C1 C2 37.3(2)
C6 Zr1 C1 C2 -5.4(4)
C7 Zr1 C1 C2 37.0(3)
C4 Zr1 C1 C2 77.7(2)
C9 Zr1 C1 C2 118.9(3)
C8 Zr1 C1 C2 78.4(3)
C11 Zr1 C1 C5 -179.5(2)
N1 Zr1 C1 C5 148.2(2)
C20 Zr1 C1 C5 64.6(2)
C10 Zr1 C1 C5 84.9(14)
C3 Zr1 C1 C5 -77.1(2)
C6 Zr1 C1 C5 -119.7(3)
C2 Zr1 C1 C5 -114.3(3)
C7 Zr1 C1 C5 -77.4(3)
C4 Zr1 C1 C5 -36.6(2)
C9 Zr1 C1 C5 4.5(3)
C8 Zr1 C1 C5 -36.0(3)
C5 C1 C2 C3 0.6(4)
Zr1 C1 C2 C3 -66.4(3)
C5 C1 C2 Zr1 67.1(2)
C11 Zr1 C2 C1 110.3(2)
N1 Zr1 C2 C1 81.4(2)
C20 Zr1 C2 C1 -1.3(2)
C10 Zr1 C2 C1 175.1(3)
C3 Zr1 C2 C1 -114.7(3)
C6 Zr1 C2 C1 177.1(2)
C7 Zr1 C2 C1 -152.7(2)
C4 Zr1 C2 C1 -77.6(2)
C9 Zr1 C2 C1 -115.4(3)
C8 Zr1 C2 C1 -122.7(2)
C11 Zr1 C2 C3 -134.9(2)
N1 Zr1 C2 C3 -163.8(2)
C20 Zr1 C2 C3 113.5(2)
C10 Zr1 C2 C3 -70.2(4)
C6 Zr1 C2 C3 -68.2(3)
C7 Zr1 C2 C3 -38.0(3)
C1 Zr1 C2 C3 114.7(3)
C4 Zr1 C2 C3 37.2(2)
C9 Zr1 C2 C3 -0.7(4)
C8 Zr1 C2 C3 -8.0(3)
C1 C2 C3 C4 -0.7(4)
Zr1 C2 C3 C4 -67.3(3)
C1 C2 C3 Zr1 66.6(2)
C11 Zr1 C3 C4 158.4(2)
N1 Zr1 C3 C4 133.5(2)
C20 Zr1 C3 C4 26.4(3)
C10 Zr1 C3 C4 -99.8(3)
C6 Zr1 C3 C4 -121.8(2)
C2 Zr1 C3 C4 114.5(3)
C7 Zr1 C3 C4 -102.8(3)
C1 Zr1 C3 C4 77.5(2)
C9 Zr1 C3 C4 -65.9(3)
C8 Zr1 C3 C4 -72.6(3)
C11 Zr1 C3 C2 43.9(2)
N1 Zr1 C3 C2 19.0(3)
C20 Zr1 C3 C2 -88.0(2)
C10 Zr1 C3 C2 145.7(3)
C6 Zr1 C3 C2 123.8(2)
C7 Zr1 C3 C2 142.7(3)
C1 Zr1 C3 C2 -37.0(2)
C4 Zr1 C3 C2 -114.5(3)
C9 Zr1 C3 C2 179.6(2)
C8 Zr1 C3 C2 172.9(3)
C2 C3 C4 C5 0.4(4)
Zr1 C3 C4 C5 -66.4(3)
C2 C3 C4 Zr1 66.9(3)
C11 Zr1 C4 C5 87.5(2)
N1 Zr1 C4 C5 44.7(3)
C20 Zr1 C4 C5 -43.9(2)
C10 Zr1 C4 C5 -135.5(3)
C3 Zr1 C4 C5 115.1(3)
C6 Zr1 C4 C5 -174.9(2)
C2 Zr1 C4 C5 77.7(2)
C7 Zr1 C4 C5 -171.4(2)
C1 Zr1 C4 C5 37.3(2)
C9 Zr1 C4 C5 -121.4(2)
C8 Zr1 C4 C5 -142.2(2)
C11 Zr1 C4 C3 -27.6(3)
N1 Zr1 C4 C3 -70.4(3)
C20 Zr1 C4 C3 -159.0(2)
C10 Zr1 C4 C3 109.4(3)
C6 Zr1 C4 C3 70.0(3)
C2 Zr1 C4 C3 -37.4(2)
C7 Zr1 C4 C3 73.5(3)
C1 Zr1 C4 C3 -77.8(2)
C9 Zr1 C4 C3 123.5(2)
C8 Zr1 C4 C3 102.7(3)
C3 C4 C5 C1 0.0(4)
Zr1 C4 C5 C1 -65.9(2)
C3 C4 C5 Zr1 65.9(3)
C2 C1 C5 C4 -0.4(4)
Zr1 C1 C5 C4 66.4(2)
C2 C1 C5 Zr1 -66.8(2)
C11 Zr1 C5 C4 -114.5(2)
N1 Zr1 C5 C4 -149.8(2)
C20 Zr1 C5 C4 134.5(2)
C10 Zr1 C5 C4 76.8(3)
C3 Zr1 C5 C4 -37.1(2)
C6 Zr1 C5 C4 9.1(4)
C2 Zr1 C5 C4 -77.8(2)
C7 Zr1 C5 C4 9.8(3)
C1 Zr1 C5 C4 -115.0(3)
C9 Zr1 C5 C4 67.7(3)
C8 Zr1 C5 C4 37.9(3)
C11 Zr1 C5 C1 0.5(2)
N1 Zr1 C5 C1 -34.9(2)
C20 Zr1 C5 C1 -110.6(2)
C10 Zr1 C5 C1 -168.2(3)
C3 Zr1 C5 C1 77.9(2)
C6 Zr1 C5 C1 124.1(3)
C2 Zr1 C5 C1 37.2(2)
C7 Zr1 C5 C1 124.8(2)
C4 Zr1 C5 C1 115.0(3)
C9 Zr1 C5 C1 -177.3(2)
C8 Zr1 C5 C1 152.8(2)
C11 Zr1 C6 C7 133.9(3)
N1 Zr1 C6 C7 161.8(3)
C20 Zr1 C6 C7 -113.1(3)
C10 Zr1 C6 C7 -112.9(4)
C3 Zr1 C6 C7 37.7(3)
C2 Zr1 C6 C7 68.6(3)
C1 Zr1 C6 C7 71.9(4)
C4 Zr1 C6 C7 6.6(4)
C9 Zr1 C6 C7 -74.0(3)
C8 Zr1 C6 C7 -35.3(3)
C11 Zr1 C6 C10 -113.2(3)
N1 Zr1 C6 C10 -85.3(3)
C20 Zr1 C6 C10 -0.1(3)
C3 Zr1 C6 C10 150.6(3)
C2 Zr1 C6 C10 -178.5(3)
C7 Zr1 C6 C10 112.9(4)
C1 Zr1 C6 C10 -175.2(3)
C4 Zr1 C6 C10 119.5(3)
C9 Zr1 C6 C10 38.9(3)
C8 Zr1 C6 C10 77.6(3)
C10 C6 C7 C8 1.2(5)
Zr1 C6 C7 C8 67.2(3)
C10 C6 C7 Zr1 -66.0(3)
C11 Zr1 C7 C8 -162.3(3)
N1 Zr1 C7 C8 -138.8(3)
C20 Zr1 C7 C8 -28.2(4)
C10 Zr1 C7 C8 -76.7(4)
C3 Zr1 C7 C8 100.6(4)
C6 Zr1 C7 C8 -116.6(5)
C2 Zr1 C7 C8 120.2(3)
C1 Zr1 C7 C8 100.8(4)
C4 Zr1 C7 C8 69.2(3)
C9 Zr1 C7 C8 -35.7(3)
C11 Zr1 C7 C6 -45.7(3)
N1 Zr1 C7 C6 -22.2(4)
C20 Zr1 C7 C6 88.4(3)
C10 Zr1 C7 C6 39.9(3)
C3 Zr1 C7 C6 -142.8(3)
C2 Zr1 C7 C6 -123.2(3)
C1 Zr1 C7 C6 -142.6(3)
C4 Zr1 C7 C6 -174.2(3)
C9 Zr1 C7 C6 80.9(3)
C8 Zr1 C7 C6 116.6(5)
C6 C7 C8 C9 0.1(5)
Zr1 C7 C8 C9 66.7(3)
C6 C7 C8 Zr1 -66.6(3)
C11 Zr1 C8 C9 -93.8(3)
N1 Zr1 C8 C9 -50.8(4)
C20 Zr1 C8 C9 41.2(3)
C10 Zr1 C8 C9 -36.8(3)
C3 Zr1 C8 C9 168.1(3)
C6 Zr1 C8 C9 -80.2(3)
C2 Zr1 C8 C9 172.4(3)
C7 Zr1 C8 C9 -116.5(5)
C1 Zr1 C8 C9 136.2(3)
C4 Zr1 C8 C9 136.7(3)
C11 Zr1 C8 C7 22.7(4)
N1 Zr1 C8 C7 65.7(4)
C20 Zr1 C8 C7 157.6(3)
C10 Zr1 C8 C7 79.6(4)
C3 Zr1 C8 C7 -75.4(3)
C6 Zr1 C8 C7 36.3(3)
C2 Zr1 C8 C7 -71.1(4)
C1 Zr1 C8 C7 -107.4(3)
C4 Zr1 C8 C7 -106.8(4)
C9 Zr1 C8 C7 116.5(5)
C7 C8 C9 C10 -1.4(5)
Zr1 C8 C9 C10 64.9(3)
C7 C8 C9 Zr1 -66.3(3)
C11 Zr1 C9 C8 109.7(3)
N1 Zr1 C9 C8 147.7(3)
C20 Zr1 C9 C8 -138.1(3)
C10 Zr1 C9 C8 116.8(4)
C3 Zr1 C9 C8 -13.2(3)
C6 Zr1 C9 C8 75.8(3)
C2 Zr1 C9 C8 -12.8(4)
C7 Zr1 C9 C8 35.8(3)
C1 Zr1 C9 C8 -75.2(4)
C4 Zr1 C9 C8 -42.8(3)
C11 Zr1 C9 C10 -7.1(4)
N1 Zr1 C9 C10 30.9(3)
C20 Zr1 C9 C10 105.0(3)
C3 Zr1 C9 C10 -130.0(3)
C6 Zr1 C9 C10 -41.1(3)
C2 Zr1 C9 C10 -129.6(4)
C7 Zr1 C9 C10 -81.0(3)
C1 Zr1 C9 C10 167.9(3)
C4 Zr1 C9 C10 -159.6(3)
C8 Zr1 C9 C10 -116.8(4)
C8 C9 C10 C6 2.1(4)
Zr1 C9 C10 C6 68.2(3)
C8 C9 C10 Zr1 -66.2(3)
C7 C6 C10 C9 -1.9(4)
Zr1 C6 C10 C9 -69.3(3)
C7 C6 C10 Zr1 67.3(3)
C11 Zr1 C10 C9 174.2(3)
N1 Zr1 C10 C9 -153.6(3)
C20 Zr1 C10 C9 -70.2(3)
C3 Zr1 C10 C9 69.7(4)
C6 Zr1 C10 C9 109.9(4)
C2 Zr1 C10 C9 113.0(4)
C7 Zr1 C10 C9 73.3(3)
C1 Zr1 C10 C9 -90.6(13)
C4 Zr1 C10 C9 26.5(4)
C8 Zr1 C10 C9 34.7(3)
C11 Zr1 C10 C6 64.2(3)
N1 Zr1 C10 C6 96.5(3)
C20 Zr1 C10 C6 179.9(3)
C3 Zr1 C10 C6 -40.3(4)
C2 Zr1 C10 C6 3.0(5)
C7 Zr1 C10 C6 -36.6(3)
C1 Zr1 C10 C6 159.5(12)
C4 Zr1 C10 C6 -83.4(4)
C9 Zr1 C10 C6 -109.9(4)
C8 Zr1 C10 C6 -75.2(3)
C12 N1 C11 Zr1 175.5(3)
C20 Zr1 C11 N1 1.0(2)
C10 Zr1 C11 N1 88.3(2)
C3 Zr1 C11 N1 -137.8(2)
C6 Zr1 C11 N1 119.4(2)
C2 Zr1 C11 N1 -115.2(2)
C7 Zr1 C11 N1 141.8(2)
C1 Zr1 C11 N1 -85.19(19)
C4 Zr1 C11 N1 -123.3(2)
C9 Zr1 C11 N1 92.1(2)
C8 Zr1 C11 N1 130.3(2)
C11 N1 C12 C17 122.8(4)
Zr1 N1 C12 C17 -69.7(7)
C11 N1 C12 C13 -59.2(5)
Zr1 N1 C12 C13 108.2(6)
C17 C12 C13 C14 0.0(5)
N1 C12 C13 C14 -177.9(3)
C17 C12 C13 C18 179.0(3)
N1 C12 C13 C18 1.2(5)
C12 C13 C14 C15 -2.4(5)
C18 C13 C14 C15 178.4(3)
C13 C14 C15 C16 2.4(6)
C14 C15 C16 C17 0.1(6)
C13 C12 C17 C16 2.4(5)
N1 C12 C17 C16 -179.7(3)
C13 C12 C17 C19 179.8(3)
N1 C12 C17 C19 -2.4(5)
C15 C16 C17 C12 -2.5(6)
C15 C16 C17 C19 -179.8(4)
C11 Zr1 C20 C21 62(4)
N1 Zr1 C20 C21 62(4)
C10 Zr1 C20 C21 -30(4)
C3 Zr1 C20 C21 -173(4)
C6 Zr1 C20 C21 -30(4)
C2 Zr1 C20 C21 149(4)
C7 Zr1 C20 C21 -67(4)
C1 Zr1 C20 C21 148(4)
C4 Zr1 C20 C21 -159(4)
C9 Zr1 C20 C21 -61(4)
C8 Zr1 C20 C21 -81(4)
Zr1 C20 C21 Si1 9(5)
C22 Si1 C21 C20 154.9(17)
C24 Si1 C21 C20 -84.5(17)
C23 Si1 C21 C20 34.8(17)
